data_7002614
loop_
_publ_author_name
'Xiao, Xu-Qiong'
'Jin, Guo-Xin'

_publ_section_title
;
 Synthesis, structure and transmetalation of N-heterocyclic carbene
 complex of silver. Evidence of halogen exchange during the synthetic
 process
;
_journal_issue 42
_journal_name_full 'Dalton Transactions'
_journal_page_first 9298
_journal_paper_doi 10.1039/b911886a
_journal_year 2009
_chemical_formula_sum 'C36 H66 B20 Cl4 N4 Ru2 S4'
_chemical_formula_weight 1243.31
_chemical_name_systematic
;
?
;
_space_group_IT_number 2
_symmetry_cell_setting triclinic
_symmetry_space_group_name_Hall '-P 1'
_symmetry_space_group_name_H-M 'P -1'
_atom_sites_solution_hydrogens geom
_atom_sites_solution_primary direct
_atom_sites_solution_secondary difmap
_audit_creation_method SHELXL-97
_cell_angle_alpha 85.27(3)
_cell_angle_beta 85.06(3)
_cell_angle_gamma 69.45(3)
_cell_formula_units_Z 1
_cell_length_a 10.917(2)
_cell_length_b 11.832(2)
_cell_length_c 11.884(2)
_cell_measurement_reflns_used 1002
_cell_measurement_temperature 293(2)
_cell_measurement_theta_max 18.492
_cell_measurement_theta_min 2.454
_cell_volume 1429.8(5)
_computing_cell_refinement 'Bruker SMART'
_computing_data_collection 'Bruker SMART'
_computing_data_reduction 'Bruker SHELXTL'
_computing_molecular_graphics 'Bruker SHELXTL'
_computing_publication_material 'Bruker SHELXTL'
_computing_structure_refinement 'SHELXL-97 (Sheldrick, 1997)'
_computing_structure_solution 'SHELXS-97 (Sheldrick, 1990)'
_diffrn_ambient_temperature 293(2)
_diffrn_measured_fraction_theta_full 0.988
_diffrn_measured_fraction_theta_max 0.988
_diffrn_measurement_device_type 'CCD area detector'
_diffrn_measurement_method 'phi and omega scans'
_diffrn_radiation_monochromator graphite
_diffrn_radiation_source 'fine-focus sealed tube'
_diffrn_radiation_type MoK\a
_diffrn_radiation_wavelength 0.71073
_diffrn_reflns_av_R_equivalents 0.0388
_diffrn_reflns_av_sigmaI/netI 0.1043
_diffrn_reflns_limit_h_max 12
_diffrn_reflns_limit_h_min -12
_diffrn_reflns_limit_k_max 14
_diffrn_reflns_limit_k_min -12
_diffrn_reflns_limit_l_max 11
_diffrn_reflns_limit_l_min -14
_diffrn_reflns_number 6062
_diffrn_reflns_theta_full 25.01
_diffrn_reflns_theta_max 25.01
_diffrn_reflns_theta_min 1.72
_diffrn_standards_decay_% 4.07
_exptl_absorpt_coefficient_mu 0.894
_exptl_absorpt_correction_T_max 0.9159
_exptl_absorpt_correction_T_min 0.8775
_exptl_absorpt_correction_type multi-scan
_exptl_absorpt_process_details sadabs
_exptl_crystal_density_diffrn 1.444
_exptl_crystal_density_method 'not measured'
_exptl_crystal_F_000 630
_exptl_crystal_size_max 0.15
_exptl_crystal_size_mid 0.12
_exptl_crystal_size_min 0.10
_refine_diff_density_max 0.830
_refine_diff_density_min -0.529
_refine_diff_density_rms 0.122
_refine_ls_extinction_method none
_refine_ls_goodness_of_fit_ref 0.933
_refine_ls_hydrogen_treatment constr
_refine_ls_matrix_type full
_refine_ls_number_parameters 330
_refine_ls_number_reflns 4970
_refine_ls_number_restraints 0
_refine_ls_restrained_S_all 0.933
_refine_ls_R_factor_all 0.0902
_refine_ls_R_factor_gt 0.0550
_refine_ls_shift/su_max 0.000
_refine_ls_shift/su_mean 0.000
_refine_ls_structure_factor_coef Fsqd
_refine_ls_weighting_details 'calc w=1/[\s^2^(Fo^2^)+(0.0738P)^2^+0.0000P] where P=(Fo^2^+2Fc^2^)/3'
_refine_ls_weighting_scheme calc
_refine_ls_wR_factor_gt 0.1237
_refine_ls_wR_factor_ref 0.1456
_reflns_number_gt 3293
_reflns_number_total 4970
_reflns_threshold_expression >2sigma(I)
_cod_data_source_file b911886a.txt
_cod_data_source_block complex4
_cod_depositor_comments
;
The following automatic conversions were performed:
'_symmetry_cell_setting' value 'Triclinic' changed to 'triclinic'
according to '/home/saulius/struct/CIF-dictionaries/cif_core.dic'
dictionary named 'cif_core.dic' version 2.4.1 from 2010-06-29.

Automatic conversion script
Id: cif_fix_enum 1527 2010-12-29 10:47:43Z saulius 
;
_cod_original_sg_symbol_H-M P-1
_cod_database_code 7002614

loop_
_symmetry_equiv_pos_as_xyz
'x, y, z'
'-x, -y, -z'

loop_
_atom_site_label
_atom_site_type_symbol
_atom_site_fract_x
_atom_site_fract_y
_atom_site_fract_z
_atom_site_U_iso_or_equiv
_atom_site_adp_type
_atom_site_occupancy
_atom_site_symmetry_multiplicity
_atom_site_calc_flag
_atom_site_refinement_flags
_atom_site_disorder_assembly
_atom_site_disorder_group
Ru1 Ru 0.82307(5) 0.82082(4) 0.65678(4) 0.03735(19) Uani 1 1 d . . .
S1 S 1.04241(16) 0.75893(15) 0.57266(13) 0.0449(4) Uani 1 1 d . . .
S2 S 0.91506(15) 0.80673(15) 0.83424(13) 0.0433(4) Uani 1 1 d . . .
N1 N 0.7749(5) 0.5997(4) 0.7796(4) 0.0414(12) Uani 1 1 d . . .
N2 N 0.8687(5) 0.5506(5) 0.6157(4) 0.0433(13) Uani 1 1 d . . .
B3 B 1.1748(8) 0.8216(7) 0.7529(7) 0.050(2) Uani 1 1 d . . .
H3 H 1.1314 0.9185 0.7288 0.060 Uiso 1 1 calc R . .
B4 B 1.3060(8) 0.7213(8) 0.6700(8) 0.058(2) Uani 1 1 d . . .
H4 H 1.3493 0.7530 0.5923 0.070 Uiso 1 1 calc R . .
B5 B 1.2835(8) 0.5788(8) 0.6808(7) 0.058(2) Uani 1 1 d . . .
H5 H 1.3103 0.5188 0.6098 0.069 Uiso 1 1 calc R . .
B6 B 1.1473(7) 0.5876(6) 0.7721(6) 0.0459(19) Uani 1 1 d . . .
H6 H 1.0861 0.5331 0.7611 0.055 Uiso 1 1 calc R . .
B7 B 1.1721(8) 0.6223(8) 0.9062(7) 0.055(2) Uani 1 1 d . . .
H7 H 1.1266 0.5904 0.9825 0.067 Uiso 1 1 calc R . .
B8 B 1.1902(9) 0.7663(8) 0.8957(7) 0.063(2) Uani 1 1 d . . .
H8 H 1.1571 0.8281 0.9651 0.076 Uiso 1 1 calc R . .
B9 B 1.3335(8) 0.7552(8) 0.8063(8) 0.063(2) Uani 1 1 d . . .
H9 H 1.3950 0.8091 0.8182 0.075 Uiso 1 1 calc R . .
B10 B 1.4011(8) 0.6062(8) 0.7611(8) 0.064(2) Uani 1 1 d . . .
H10 H 1.5073 0.5631 0.7427 0.077 Uiso 1 1 calc R . .
B11 B 1.3044(9) 0.5244(8) 0.8237(7) 0.066(3) Uani 1 1 d . . .
H11 H 1.3488 0.4273 0.8468 0.080 Uiso 1 1 calc R . .
B12 B 1.3320(8) 0.6317(8) 0.9027(8) 0.062(2) Uani 1 1 d . . .
H12 H 1.3918 0.6055 0.9769 0.075 Uiso 1 1 calc R . .
C1 C 1.1522(6) 0.7098(6) 0.6832(5) 0.0436(15) Uani 1 1 d . . .
C2 C 1.0893(6) 0.7337(5) 0.8149(5) 0.0420(15) Uani 1 1 d . . .
C3 C 0.8272(6) 0.6445(5) 0.6850(5) 0.0370(14) Uani 1 1 d . . .
C4 C 0.7866(7) 0.4822(6) 0.7673(6) 0.0508(17) Uani 1 1 d . . .
H4A H 0.7599 0.4325 0.8210 0.061 Uiso 1 1 calc R . .
C5 C 0.8422(7) 0.4521(6) 0.6666(6) 0.0558(19) Uani 1 1 d . . .
H5A H 0.8603 0.3780 0.6353 0.067 Uiso 1 1 calc R . .
C6 C 0.7102(6) 0.6607(6) 0.8814(5) 0.0502(17) Uani 1 1 d . . .
H6A H 0.7744 0.6517 0.9351 0.075 Uiso 1 1 calc R . .
H6B H 0.6473 0.6256 0.9138 0.075 Uiso 1 1 calc R . .
H6C H 0.6665 0.7451 0.8624 0.075 Uiso 1 1 calc R . .
C7 C 0.9285(6) 0.5476(6) 0.5017(5) 0.0506(17) Uani 1 1 d . . .
H7A H 0.9311 0.6270 0.4770 0.061 Uiso 1 1 calc R . .
H7B H 0.8765 0.5262 0.4506 0.061 Uiso 1 1 calc R . .
C8 C 0.6680(7) 0.8644(6) 0.5330(6) 0.0549(18) Uani 1 1 d . . .
C9 C 0.6114(6) 0.8803(6) 0.6439(7) 0.0568(19) Uani 1 1 d . . .
H9A H 0.5555 0.8387 0.6700 0.068 Uiso 1 1 calc R . .
C10 C 0.6354(6) 0.9556(6) 0.7161(6) 0.0551(19) Uani 1 1 d . . .
H10A H 0.5980 0.9613 0.7897 0.066 Uiso 1 1 calc R . .
C11 C 0.7179(6) 1.0250(6) 0.6777(6) 0.0497(17) Uani 1 1 d . . .
C12 C 0.7762(7) 1.0094(6) 0.5692(6) 0.0513(18) Uani 1 1 d . . .
H12A H 0.8297 1.0529 0.5415 0.062 Uiso 1 1 calc R . .
C13 C 0.7539(7) 0.9264(6) 0.4998(6) 0.0534(18) Uani 1 1 d . . .
H13 H 0.7987 0.9130 0.4292 0.064 Uiso 1 1 calc R . .
C14 C 0.6340(8) 0.7861(8) 0.4565(7) 0.086(3) Uani 1 1 d . . .
H14A H 0.5473 0.8274 0.4317 0.129 Uiso 1 1 calc R . .
H14B H 0.6373 0.7116 0.4970 0.129 Uiso 1 1 calc R . .
H14C H 0.6957 0.7695 0.3921 0.129 Uiso 1 1 calc R . .
C15 C 0.7347(7) 1.1105(6) 0.7603(7) 0.066(2) Uani 1 1 d . . .
H15 H 0.7384 1.0714 0.8365 0.080 Uiso 1 1 calc R . .
C16 C 0.8546(9) 1.1388(8) 0.7351(8) 0.092(3) Uani 1 1 d . . .
H16A H 0.8513 1.1805 0.6620 0.137 Uiso 1 1 calc R . .
H16B H 0.9290 1.0653 0.7353 0.137 Uiso 1 1 calc R . .
H16C H 0.8621 1.1893 0.7915 0.137 Uiso 1 1 calc R . .
C17 C 0.6132(9) 1.2239(8) 0.7584(10) 0.127(5) Uani 1 1 d . . .
H17A H 0.6168 1.2759 0.8150 0.191 Uiso 1 1 calc R . .
H17B H 0.5365 1.2019 0.7739 0.191 Uiso 1 1 calc R . .
H17C H 0.6096 1.2655 0.6852 0.191 Uiso 1 1 calc R . .
C18 C 0.8029(11) 0.8929(10) 0.1159(9) 0.116(4) Uani 1 1 d . . .
H18A H 0.7983 0.9534 0.1681 0.139 Uiso 1 1 calc R . .
H18B H 0.8611 0.9007 0.0517 0.139 Uiso 1 1 calc R . .
Cl1 Cl 0.8688(4) 0.7528(4) 0.1816(3) 0.1717(15) Uani 1 1 d . . .
Cl2 Cl 0.6503(3) 0.9228(4) 0.0698(3) 0.1564(14) Uani 1 1 d . . .

loop_
_atom_site_aniso_label
_atom_site_aniso_U_11
_atom_site_aniso_U_22
_atom_site_aniso_U_33
_atom_site_aniso_U_23
_atom_site_aniso_U_13
_atom_site_aniso_U_12
Ru1 0.0402(3) 0.0363(3) 0.0360(3) 0.0029(2) -0.0040(2) -0.0144(2)
S1 0.0459(10) 0.0519(10) 0.0359(9) 0.0000(7) 0.0000(7) -0.0169(8)
S2 0.0409(9) 0.0490(10) 0.0367(9) -0.0044(7) -0.0026(7) -0.0111(8)
N1 0.045(3) 0.039(3) 0.042(3) 0.004(2) -0.005(3) -0.019(2)
N2 0.048(3) 0.045(3) 0.037(3) -0.005(2) 0.006(3) -0.018(3)
B3 0.053(5) 0.046(5) 0.057(5) -0.005(4) -0.006(4) -0.025(4)
B4 0.048(5) 0.066(6) 0.066(6) -0.002(4) 0.000(4) -0.026(4)
B5 0.056(5) 0.051(5) 0.057(5) -0.004(4) 0.001(4) -0.010(4)
B6 0.046(5) 0.035(4) 0.048(5) 0.000(3) 0.003(4) -0.007(3)
B7 0.043(5) 0.062(6) 0.056(5) 0.005(4) -0.016(4) -0.010(4)
B8 0.070(6) 0.065(6) 0.050(5) -0.003(4) -0.016(5) -0.014(5)
B9 0.039(5) 0.077(6) 0.076(6) -0.009(5) -0.006(4) -0.024(4)
B10 0.035(5) 0.071(6) 0.078(6) -0.001(5) -0.007(4) -0.007(4)
B11 0.069(6) 0.054(6) 0.063(6) 0.006(4) -0.020(5) -0.003(5)
B12 0.042(5) 0.077(6) 0.065(6) 0.000(5) -0.016(4) -0.015(4)
C1 0.037(4) 0.049(4) 0.042(4) 0.000(3) -0.001(3) -0.014(3)
C2 0.042(4) 0.044(4) 0.040(4) 0.003(3) -0.003(3) -0.016(3)
C3 0.039(3) 0.039(4) 0.030(3) 0.005(3) -0.003(3) -0.012(3)
C4 0.065(5) 0.035(4) 0.056(4) 0.002(3) 0.000(4) -0.022(3)
C5 0.077(5) 0.032(4) 0.068(5) -0.010(3) 0.005(4) -0.032(4)
C6 0.057(4) 0.047(4) 0.046(4) -0.005(3) 0.011(3) -0.019(3)
C7 0.058(4) 0.052(4) 0.044(4) -0.006(3) 0.000(3) -0.022(3)
C8 0.051(4) 0.052(4) 0.065(5) 0.009(4) -0.026(4) -0.019(3)
C9 0.039(4) 0.054(5) 0.076(5) 0.014(4) -0.019(4) -0.015(3)
C10 0.045(4) 0.050(4) 0.054(4) 0.004(3) 0.004(3) 0.000(3)
C11 0.048(4) 0.037(4) 0.061(5) 0.001(3) -0.007(4) -0.010(3)
C12 0.057(4) 0.039(4) 0.058(5) 0.019(3) -0.017(4) -0.017(3)
C13 0.060(5) 0.053(4) 0.043(4) 0.013(3) -0.010(3) -0.016(4)
C14 0.085(6) 0.088(7) 0.089(6) -0.012(5) -0.040(5) -0.025(5)
C15 0.064(5) 0.041(4) 0.090(6) -0.004(4) -0.010(4) -0.012(4)
C16 0.097(7) 0.065(6) 0.118(8) -0.015(5) -0.005(6) -0.033(5)
C17 0.088(7) 0.059(6) 0.221(13) -0.066(7) -0.034(8) 0.010(5)
C18 0.144(10) 0.117(9) 0.111(8) -0.021(7) -0.004(7) -0.075(8)
Cl1 0.185(4) 0.159(3) 0.152(3) 0.026(3) -0.007(3) -0.044(3)
Cl2 0.101(2) 0.198(4) 0.149(3) -0.068(3) 0.016(2) -0.018(2)

loop_
_atom_type_symbol
_atom_type_description
_atom_type_scat_dispersion_real
_atom_type_scat_dispersion_imag
_atom_type_scat_source
C C 0.0033 0.0016 'International Tables Vol C Tables 4.2.6.8 and 6.1.1.4'
H H 0.0000 0.0000 'International Tables Vol C Tables 4.2.6.8 and 6.1.1.4'
B B 0.0013 0.0007 'International Tables Vol C Tables 4.2.6.8 and 6.1.1.4'
N N 0.0061 0.0033 'International Tables Vol C Tables 4.2.6.8 and 6.1.1.4'
S S 0.1246 0.1234 'International Tables Vol C Tables 4.2.6.8 and 6.1.1.4'
Cl Cl 0.1484 0.1585 'International Tables Vol C Tables 4.2.6.8 and 6.1.1.4'
Ru Ru -1.2594 0.8363 'International Tables Vol C Tables 4.2.6.8 and 6.1.1.4'

loop_
_geom_angle_atom_site_label_1
_geom_angle_atom_site_label_2
_geom_angle_atom_site_label_3
_geom_angle
_geom_angle_site_symmetry_1
_geom_angle_site_symmetry_3
_geom_angle_publ_flag
C3 Ru1 C9 89.3(3) . . ?
C3 Ru1 C13 121.4(3) . . ?
C9 Ru1 C13 65.7(3) . . ?
C3 Ru1 C10 113.0(3) . . ?
C9 Ru1 C10 36.9(3) . . ?
C13 Ru1 C10 77.9(3) . . ?
C3 Ru1 C8 92.3(2) . . ?
C9 Ru1 C8 37.1(3) . . ?
C13 Ru1 C8 36.7(2) . . ?
C10 Ru1 C8 67.0(3) . . ?
C3 Ru1 C12 158.1(2) . . ?
C9 Ru1 C12 77.2(3) . . ?
C13 Ru1 C12 37.1(2) . . ?
C10 Ru1 C12 65.1(3) . . ?
C8 Ru1 C12 66.6(2) . . ?
C3 Ru1 C11 150.0(2) . . ?
C9 Ru1 C11 66.3(3) . . ?
C13 Ru1 C11 65.5(3) . . ?
C10 Ru1 C11 37.2(2) . . ?
C8 Ru1 C11 78.7(2) . . ?
C12 Ru1 C11 35.1(2) . . ?
C3 Ru1 S2 89.61(16) . . ?
C9 Ru1 S2 121.1(2) . . ?
C13 Ru1 S2 148.9(2) . . ?
C10 Ru1 S2 92.2(2) . . ?
C8 Ru1 S2 158.0(2) . . ?
C12 Ru1 S2 112.06(18) . . ?
C11 Ru1 S2 88.77(18) . . ?
C3 Ru1 S1 92.87(17) . . ?
C9 Ru1 S1 151.4(2) . . ?
C13 Ru1 S1 89.16(19) . . ?
C10 Ru1 S1 154.1(2) . . ?
C8 Ru1 S1 114.3(2) . . ?
C12 Ru1 S1 91.08(18) . . ?
C11 Ru1 S1 116.95(19) . . ?
S2 Ru1 S1 87.44(6) . . ?
C1 S1 Ru1 108.1(2) . . ?
C2 S2 Ru1 108.2(2) . . ?
C3 N1 C4 110.3(5) . . ?
C3 N1 C6 128.9(5) . . ?
C4 N1 C6 120.7(5) . . ?
C3 N2 C5 110.6(5) . . ?
C3 N2 C7 128.2(5) . . ?
C5 N2 C7 121.2(5) . . ?
C2 B3 C1 57.9(4) . . ?
C2 B3 B8 57.7(4) . . ?
C1 B3 B8 105.1(6) . . ?
C2 B3 B9 104.3(6) . . ?
C1 B3 B9 105.3(6) . . ?
B8 B3 B9 60.4(5) . . ?
C2 B3 B4 104.8(5) . . ?
C1 B3 B4 59.0(4) . . ?
B8 B3 B4 107.9(6) . . ?
B9 B3 B4 59.7(5) . . ?
C1 B4 B10 105.5(6) . . ?
C1 B4 B9 105.1(6) . . ?
B10 B4 B9 60.1(5) . . ?
C1 B4 B5 58.1(4) . . ?
B10 B4 B5 61.1(5) . . ?
B9 B4 B5 108.6(6) . . ?
C1 B4 B3 58.5(4) . . ?
B10 B4 B3 108.1(6) . . ?
B9 B4 B3 60.0(4) . . ?
B5 B4 B3 107.2(6) . . ?
C1 B5 B6 60.4(4) . . ?
C1 B5 B11 105.8(6) . . ?
B6 B5 B11 60.0(5) . . ?
C1 B5 B4 59.3(4) . . ?
B6 B5 B4 109.0(6) . . ?
B11 B5 B4 106.4(6) . . ?
C1 B5 B10 104.6(6) . . ?
B6 B5 B10 107.2(6) . . ?
B11 B5 B10 58.8(5) . . ?
B4 B5 B10 58.6(5) . . ?
C2 B6 C1 57.4(4) . . ?
C2 B6 B5 105.1(5) . . ?
C1 B6 B5 58.7(4) . . ?
C2 B6 B7 58.0(4) . . ?
C1 B6 B7 105.2(5) . . ?
B5 B6 B7 110.0(6) . . ?
C2 B6 B11 104.6(6) . . ?
C1 B6 B11 105.2(6) . . ?
B5 B6 B11 60.8(5) . . ?
B7 B6 B11 61.0(5) . . ?
C2 B7 B6 60.4(4) . . ?
C2 B7 B8 58.1(4) . . ?
B6 B7 B8 108.6(6) . . ?
C2 B7 B11 105.4(6) . . ?
B6 B7 B11 59.8(5) . . ?
B8 B7 B11 107.3(6) . . ?
C2 B7 B12 105.3(6) . . ?
B6 B7 B12 108.1(6) . . ?
B8 B7 B12 60.4(5) . . ?
B11 B7 B12 59.2(5) . . ?
C2 B8 B3 59.5(4) . . ?
C2 B8 B7 58.1(4) . . ?
B3 B8 B7 107.9(6) . . ?
C2 B8 B9 105.5(6) . . ?
B3 B8 B9 60.2(5) . . ?
B7 B8 B9 107.7(6) . . ?
C2 B8 B12 105.0(6) . . ?
B3 B8 B12 108.3(6) . . ?
B7 B8 B12 60.0(5) . . ?
B9 B8 B12 59.9(5) . . ?
B10 B9 B4 59.3(5) . . ?
B10 B9 B3 107.6(6) . . ?
B4 B9 B3 60.2(5) . . ?
B10 B9 B12 60.5(5) . . ?
B4 B9 B12 108.0(6) . . ?
B3 B9 B12 108.0(6) . . ?
B10 B9 B8 108.0(7) . . ?
B4 B9 B8 107.6(6) . . ?
B3 B9 B8 59.4(4) . . ?
B12 B9 B8 60.2(5) . . ?
B4 B10 B11 108.6(6) . . ?
B4 B10 B9 60.7(5) . . ?
B11 B10 B9 108.1(6) . . ?
B4 B10 B12 109.0(6) . . ?
B11 B10 B12 59.6(5) . . ?
B9 B10 B12 60.3(5) . . ?
B4 B10 B5 60.3(5) . . ?
B11 B10 B5 59.9(5) . . ?
B9 B10 B5 108.4(6) . . ?
B12 B10 B5 107.8(6) . . ?
B10 B11 B6 108.6(6) . . ?
B10 B11 B12 61.2(5) . . ?
B6 B11 B12 108.7(6) . . ?
B10 B11 B5 61.3(5) . . ?
B6 B11 B5 59.2(5) . . ?
B12 B11 B5 110.1(7) . . ?
B10 B11 B7 108.9(7) . . ?
B6 B11 B7 59.2(4) . . ?
B12 B11 B7 60.6(5) . . ?
B5 B11 B7 107.1(6) . . ?
B11 B12 B9 106.8(6) . . ?
B11 B12 B7 60.2(5) . . ?
B9 B12 B7 107.3(6) . . ?
B11 B12 B10 59.2(5) . . ?
B9 B12 B10 59.2(5) . . ?
B7 B12 B10 106.9(6) . . ?
B11 B12 B8 107.4(6) . . ?
B9 B12 B8 59.9(5) . . ?
B7 B12 B8 59.5(5) . . ?
B10 B12 B8 106.7(6) . . ?
C2 C1 B5 109.8(5) . . ?
C2 C1 B3 61.0(4) . . ?
B5 C1 B3 114.1(5) . . ?
C2 C1 B4 109.9(5) . . ?
B5 C1 B4 62.6(5) . . ?
B3 C1 B4 62.5(4) . . ?
C2 C1 B6 61.0(4) . . ?
B5 C1 B6 60.9(4) . . ?
B3 C1 B6 113.1(5) . . ?
B4 C1 B6 112.0(5) . . ?
C2 C1 S1 117.6(4) . . ?
B5 C1 S1 122.6(5) . . ?
B3 C1 S1 116.0(4) . . ?
B4 C1 S1 122.3(5) . . ?
B6 C1 S1 118.4(5) . . ?
C1 C2 B8 111.8(5) . . ?
C1 C2 B7 111.5(5) . . ?
B8 C2 B7 63.7(5) . . ?
C1 C2 B3 61.1(4) . . ?
B8 C2 B3 62.8(5) . . ?
B7 C2 B3 115.1(5) . . ?
C1 C2 B6 61.6(4) . . ?
B8 C2 B6 114.2(5) . . ?
B7 C2 B6 61.6(4) . . ?
B3 C2 B6 113.7(5) . . ?
C1 C2 S2 117.2(4) . . ?
B8 C2 S2 120.4(5) . . ?
B7 C2 S2 121.2(5) . . ?
B3 C2 S2 116.1(4) . . ?
B6 C2 S2 117.8(4) . . ?
N2 C3 N1 103.7(5) . . ?
N2 C3 Ru1 130.6(4) . . ?
N1 C3 Ru1 125.5(4) . . ?
C5 C4 N1 108.0(6) . . ?
C4 C5 N2 107.3(6) . . ?
N2 C7 C7 110.0(6) . 2_766 ?
C13 C8 C9 116.0(7) . . ?
C13 C8 C14 123.4(7) . . ?
C9 C8 C14 120.6(7) . . ?
C13 C8 Ru1 70.1(4) . . ?
C9 C8 Ru1 69.5(4) . . ?
C14 C8 Ru1 131.5(5) . . ?
C10 C9 C8 122.8(7) . . ?
C10 C9 Ru1 72.7(4) . . ?
C8 C9 Ru1 73.4(4) . . ?
C9 C10 C11 120.4(7) . . ?
C9 C10 Ru1 70.5(4) . . ?
C11 C10 Ru1 75.1(4) . . ?
C12 C11 C10 117.7(6) . . ?
C12 C11 C15 124.8(7) . . ?
C10 C11 C15 117.5(7) . . ?
C12 C11 Ru1 71.7(4) . . ?
C10 C11 Ru1 67.8(4) . . ?
C15 C11 Ru1 131.7(5) . . ?
C11 C12 C13 119.9(6) . . ?
C11 C12 Ru1 73.2(4) . . ?
C13 C12 Ru1 67.8(4) . . ?
C8 C13 C12 123.0(7) . . ?
C8 C13 Ru1 73.2(4) . . ?
C12 C13 Ru1 75.0(4) . . ?
C16 C15 C17 111.7(7) . . ?
C16 C15 C11 113.1(7) . . ?
C17 C15 C11 107.5(6) . . ?
Cl2 C18 Cl1 114.3(6) . . ?

loop_
_geom_bond_atom_site_label_1
_geom_bond_atom_site_label_2
_geom_bond_distance
_geom_bond_site_symmetry_2
_geom_bond_publ_flag
Ru1 C3 2.071(6) . ?
Ru1 C9 2.182(7) . ?
Ru1 C13 2.193(6) . ?
Ru1 C10 2.209(6) . ?
Ru1 C8 2.233(6) . ?
Ru1 C12 2.287(6) . ?
Ru1 C11 2.306(6) . ?
Ru1 S2 2.3817(17) . ?
Ru1 S1 2.3972(19) . ?
S1 C1 1.776(6) . ?
S2 C2 1.795(6) . ?
N1 C3 1.369(7) . ?
N1 C4 1.370(7) . ?
N1 C6 1.457(7) . ?
N2 C3 1.361(7) . ?
N2 C5 1.378(8) . ?
N2 C7 1.449(8) . ?
B3 C2 1.713(10) . ?
B3 C1 1.716(10) . ?
B3 B8 1.768(11) . ?
B3 B9 1.781(11) . ?
B3 B4 1.784(11) . ?
B4 C1 1.725(10) . ?
B4 B10 1.750(12) . ?
B4 B9 1.775(12) . ?
B4 B5 1.780(12) . ?
B5 C1 1.702(10) . ?
B5 B6 1.742(11) . ?
B5 B11 1.771(12) . ?
B5 B10 1.795(12) . ?
B6 C2 1.723(9) . ?
B6 C1 1.733(9) . ?
B6 B7 1.744(11) . ?
B6 B11 1.756(11) . ?
B7 C2 1.681(10) . ?
B7 B8 1.775(13) . ?
B7 B11 1.777(12) . ?
B7 B12 1.784(12) . ?
B8 C2 1.681(11) . ?
B8 B9 1.784(12) . ?
B8 B12 1.791(12) . ?
B9 B10 1.765(13) . ?
B9 B12 1.784(13) . ?
B10 B11 1.751(13) . ?
B10 B12 1.788(12) . ?
B11 B12 1.760(13) . ?
C1 C2 1.660(8) . ?
C4 C5 1.312(9) . ?
C7 C7 1.572(12) 2_766 ?
C8 C13 1.394(9) . ?
C8 C9 1.405(10) . ?
C8 C14 1.503(10) . ?
C9 C10 1.388(10) . ?
C10 C11 1.442(10) . ?
C11 C12 1.386(9) . ?
C11 C15 1.532(10) . ?
C12 C13 1.429(9) . ?
C15 C16 1.462(11) . ?
C15 C17 1.520(10) . ?
C18 Cl2 1.706(10) . ?
C18 Cl1 1.709(11) . ?
